data_4512619
loop_
_publ_author_name
'Bujak, Maciej'

_publ_section_title
;
 Efficient Diffusion-Controlled Ligand Exchange Crystal Growth of
 Isostructural Inorganic--Organic Halogenidorhodates(III): The Missing
 Hexaiodidorhodate(III) Anion
;
_journal_issue 3
_journal_name_full 'Crystal Growth &amp; Design'
_journal_page_first 1295
_journal_paper_doi 10.1021/cg501694d
_journal_volume 15
_journal_year 2015
_chemical_formula_moiety '2(C4 H12 N2 2+), Rh Br6 3-, Br -, H2 O'
_chemical_formula_sum 'C8 H26 Br7 N4 O Rh'
_chemical_formula_weight 856.54
_chemical_name_systematic
; 
Piperazine-1,4-diium hexabromidorhodate(III) bromide monohydrate
;
_space_group_IT_number 62
_symmetry_cell_setting orthorhombic
_symmetry_space_group_name_Hall '-P 2ac 2n'
_symmetry_space_group_name_H-M 'P n m a'
_atom_sites_solution_hydrogens difmap
_atom_sites_solution_primary direct
_atom_sites_solution_secondary difmap
_audit_creation_method SHELXL-97
_cell_angle_alpha 90.00
_cell_angle_beta 90.00
_cell_angle_gamma 90.00
_cell_formula_units_Z 4
_cell_length_a 26.3712(9)
_cell_length_b 10.1433(5)
_cell_length_c 7.9013(3)
_cell_measurement_reflns_used 7913
_cell_measurement_temperature 295(2)
_cell_measurement_theta_max 31.17
_cell_measurement_theta_min 1.54
_cell_volume 2113.53(15)
_computing_cell_refinement
; 
  CrysAlis Pro ver. 1.171.33.61 (Oxford Diffraction, 2010) 
;
_computing_data_collection
; 
 KUMA Diffraction Instruments, UNIL IC and KUMA Diffration Data 
 collection GUI for CCD, version 1.166 (KUMA, 2000) 
;
_computing_data_reduction
; 
  CrysAlis Pro ver. 1.171.33.61 (Oxford Diffraction, 2010)
;
_computing_molecular_graphics 'Mercury (Macrae at al., 2008)'
_computing_publication_material 'SHELXL-97 (Sheldrick, 2008)'
_computing_structure_refinement 'SHELXL-97 (Sheldrick, 2008)'
_computing_structure_solution 'SHELXS-97 (Sheldrick, 2008)'
_diffrn_ambient_temperature 295(2)
_diffrn_detector_area_resol_mean 8.3167
_diffrn_measured_fraction_theta_full 0.998
_diffrn_measured_fraction_theta_max 0.998
_diffrn_measurement_device_type 'STADI4 CCD'
_diffrn_measurement_method \w-scan
_diffrn_radiation_monochromator graphite
_diffrn_radiation_source 'fine-focus sealed tube'
_diffrn_radiation_type MoK\a
_diffrn_radiation_wavelength 0.71073
_diffrn_reflns_av_R_equivalents 0.0395
_diffrn_reflns_av_sigmaI/netI 0.0289
_diffrn_reflns_limit_h_max 31
_diffrn_reflns_limit_h_min -31
_diffrn_reflns_limit_k_max 12
_diffrn_reflns_limit_k_min -12
_diffrn_reflns_limit_l_max 9
_diffrn_reflns_limit_l_min -9
_diffrn_reflns_number 22021
_diffrn_reflns_theta_full 25.50
_diffrn_reflns_theta_max 25.50
_diffrn_reflns_theta_min 1.54
_exptl_absorpt_coefficient_mu 14.045
_exptl_absorpt_correction_T_max 0.26
_exptl_absorpt_correction_T_min 0.17
_exptl_absorpt_correction_type multi-scan
_exptl_absorpt_process_details
; 
 CrysAlis Pro ver. 1.171.33.61 (Oxford Diffraction, 2010)  
;
_exptl_crystal_colour 'dark red'
_exptl_crystal_density_diffrn 2.692
_exptl_crystal_density_method 'not measured'
_exptl_crystal_description needle
_exptl_crystal_F_000 1600
_exptl_crystal_size_max 0.20
_exptl_crystal_size_mid 0.15
_exptl_crystal_size_min 0.13
_refine_diff_density_max 0.773
_refine_diff_density_min -0.653
_refine_diff_density_rms 0.101
_refine_ls_extinction_coef 0.00217(5)
_refine_ls_extinction_expression Fc^*^=kFc[1+0.001xFc^2^\l^3^/sin(2\q)]^-1/4^
_refine_ls_extinction_method SHELXL
_refine_ls_goodness_of_fit_ref 0.940
_refine_ls_hydrogen_treatment mixed
_refine_ls_matrix_type full
_refine_ls_number_parameters 113
_refine_ls_number_reflns 2091
_refine_ls_number_restraints 3
_refine_ls_restrained_S_all 0.939
_refine_ls_R_factor_all 0.0367
_refine_ls_R_factor_gt 0.0203
_refine_ls_shift/su_max 0.001
_refine_ls_shift/su_mean 0.000
_refine_ls_structure_factor_coef Fsqd
_refine_ls_weighting_details 'calc w=1/[\s^2^(Fo^2^)+(0.0158P)^2^+0.0000P] where P=(Fo^2^+2Fc^2^)/3'
_refine_ls_weighting_scheme calc
_refine_ls_wR_factor_gt 0.0343
_refine_ls_wR_factor_ref 0.0359
_reflns_number_gt 1510
_reflns_number_total 2091
_reflns_threshold_expression >2sigma(I)
_cod_data_source_file cg501694d_si_003.cif
_cod_data_source_block PipRhBr
_cod_depositor_comments
;
The following automatic conversions were performed:
'_atom_site_symetry_multiplicity' tag replaced with
'_atom_site_symmetry_multiplicity'.

Automatic conversion script
Id: cif_correct_tags 1440 2010-10-19 06:21:57Z saulius 

The following automatic conversions were performed:

'_symmetry_cell_setting' value 'Orthorhombic' changed to
'orthorhombic' according to
/usr/data/users/saulius/crontab/automatic-downloads/rss-feeds/ACS/lib/dictionaries/cif_core.dic
dictionary named 'cif_core.dic' version 2.4.2 from 2011-04-26.

Automatic conversion script
Id: cif_fix_values 3008 2015-01-20 13:52:24Z robertas 

 Adding full bibliography for 4512619--4512622.cif.
;
_cod_database_code 4512619

loop_
_symmetry_equiv_pos_as_xyz
'x, y, z'
'-x+1/2, -y, z+1/2'
'-x, y+1/2, -z'
'x+1/2, -y+1/2, -z+1/2'
'-x, -y, -z'
'x-1/2, y, -z-1/2'
'x, -y-1/2, z'
'-x-1/2, y-1/2, z-1/2'

loop_
_atom_site_label
_atom_site_type_symbol
_atom_site_fract_x
_atom_site_fract_y
_atom_site_fract_z
_atom_site_U_iso_or_equiv
_atom_site_adp_type
_atom_site_occupancy
_atom_site_symmetry_multiplicity
_atom_site_calc_flag
_atom_site_refinement_flags
Rh1 Rh 0.372492(12) 0.2500 0.28954(5) 0.02311(10) Uani 1 2 d S
Br1 Br 0.381113(11) 0.08057(4) 0.51377(4) 0.03068(10) Uani 1 1 d .
Br2 Br 0.364571(13) 0.07720(4) 0.06379(4) 0.03868(11) Uani 1 1 d .
Br3 Br 0.465964(16) 0.2500 0.24655(5) 0.03261(14) Uani 1 2 d S
Br4 Br 0.278256(16) 0.2500 0.33062(6) 0.03238(14) Uani 1 2 d S
Br5 Br 0.11275(2) 0.2500 0.22307(6) 0.04840(17) Uani 1 2 d S
N1 N 0.29338(13) 0.2500 0.7593(4) 0.0330(11) Uani 1 2 d S
H11 H 0.3127 0.2500 0.6655 0.040 Uiso 1 2 calc SR
H12 H 0.3142 0.2500 0.8496 0.040 Uiso 1 2 calc SR
C2 C 0.26194(12) 0.1278(4) 0.7621(4) 0.0375(9) Uani 1 1 d .
H21 H 0.2839 0.0510 0.7652 0.045 Uiso 1 1 calc R
H22 H 0.2416 0.1231 0.6601 0.045 Uiso 1 1 calc R
C3 C 0.22803(13) 0.1280(4) 0.9143(4) 0.0454(10) Uani 1 1 d .
H31 H 0.2062 0.0511 0.9118 0.054 Uiso 1 1 calc R
H32 H 0.2484 0.1240 1.0165 0.054 Uiso 1 1 calc R
N4 N 0.19662(14) 0.2500 0.9153(5) 0.0513(14) Uani 1 2 d S
H41 H 0.1762 0.2500 0.8239 0.062 Uiso 1 2 calc SR
H42 H 0.1768 0.2500 1.0081 0.062 Uiso 1 2 calc SR
N5 N 0.45536(13) 0.2500 0.8247(4) 0.0333(11) Uani 1 2 d S
H51 H 0.4330 0.2500 0.7386 0.040 Uiso 1 2 calc SR
H52 H 0.4377 0.2500 0.9221 0.040 Uiso 1 2 calc SR
C6 C 0.48695(13) 0.1284(4) 0.8157(4) 0.0396(10) Uani 1 1 d .
H61 H 0.4652 0.0513 0.8191 0.048 Uiso 1 1 calc R
H62 H 0.5096 0.1250 0.9123 0.048 Uiso 1 1 calc R
C7 C 0.51724(13) 0.1281(4) 0.6555(4) 0.0416(10) Uani 1 1 d .
H71 H 0.5395 0.0520 0.6546 0.050 Uiso 1 1 calc R
H72 H 0.4945 0.1209 0.5595 0.050 Uiso 1 1 calc R
N8 N 0.54796(13) 0.2500 0.6389(5) 0.0448(13) Uani 1 2 d S
H81 H 0.5634 0.2500 0.5373 0.054 Uiso 1 2 calc SR
H82 H 0.5722 0.2500 0.7190 0.054 Uiso 1 2 calc SR
O1 O 0.13032(15) 0.2500 0.6357(4) 0.0564(11) Uani 1 2 d SD
H1 H 0.1267(15) 0.1844(5) 0.5718(19) 0.085 Uiso 1 1 d D

loop_
_atom_site_aniso_label
_atom_site_aniso_U_11
_atom_site_aniso_U_22
_atom_site_aniso_U_33
_atom_site_aniso_U_23
_atom_site_aniso_U_13
_atom_site_aniso_U_12
Rh1 0.02163(18) 0.0269(2) 0.0208(2) 0.000 0.00153(14) 0.000
Br1 0.02791(17) 0.0325(2) 0.0316(2) 0.00617(17) 0.00154(14) 0.00146(16)
Br2 0.0412(2) 0.0409(2) 0.0339(2) -0.01148(19) 0.00081(16) -0.00246(17)
Br3 0.0236(2) 0.0480(4) 0.0262(3) 0.000 0.00258(19) 0.000
Br4 0.0237(2) 0.0470(4) 0.0264(3) 0.000 0.00014(19) 0.000
Br5 0.0475(3) 0.0699(5) 0.0278(3) 0.000 0.0003(2) 0.000
N1 0.027(2) 0.042(3) 0.029(2) 0.000 0.0118(17) 0.000
C2 0.0400(19) 0.038(3) 0.034(2) -0.0044(18) 0.0001(16) -0.0056(19)
C3 0.041(2) 0.061(3) 0.035(2) 0.005(2) 0.0014(17) -0.020(2)
N4 0.026(2) 0.103(5) 0.025(2) 0.000 0.0046(18) 0.000
N5 0.028(2) 0.047(3) 0.025(2) 0.000 0.0112(17) 0.000
C6 0.043(2) 0.042(3) 0.034(2) 0.0020(19) 0.0015(17) 0.0033(19)
C7 0.042(2) 0.049(3) 0.034(2) -0.0020(19) 0.0028(17) 0.016(2)
N8 0.023(2) 0.090(4) 0.022(2) 0.000 0.0065(17) 0.000
O1 0.054(2) 0.085(3) 0.031(2) 0.000 -0.0010(19) 0.000

loop_
_atom_type_symbol
_atom_type_description
_atom_type_scat_dispersion_real
_atom_type_scat_dispersion_imag
_atom_type_scat_source
C C 0.0033 0.0016 'International Tables Vol C Tables 4.2.6.8 and 6.1.1.4'
H H 0.0000 0.0000 'International Tables Vol C Tables 4.2.6.8 and 6.1.1.4'
N N 0.0061 0.0033 'International Tables Vol C Tables 4.2.6.8 and 6.1.1.4'
O O 0.0106 0.0060 'International Tables Vol C Tables 4.2.6.8 and 6.1.1.4'
Br Br -0.2901 2.4595 'International Tables Vol C Tables 4.2.6.8 and 6.1.1.4'
Rh Rh -1.1178 0.9187 'International Tables Vol C Tables 4.2.6.8 and 6.1.1.4'

loop_
_geom_angle_atom_site_label_1
_geom_angle_atom_site_label_2
_geom_angle_atom_site_label_3
_geom_angle
_geom_angle_site_symmetry_1
_geom_angle_site_symmetry_3
Br1 Rh1 Br1 87.79(2) 7_565 .
Br1 Rh1 Br3 90.384(13) . .
Br1 Rh1 Br4 89.907(14) . .
Br3 Rh1 Br4 179.60(2) . .
Br1 Rh1 Br2 91.802(12) . .
Br3 Rh1 Br2 89.165(14) . .
Br4 Rh1 Br2 90.545(14) . .
Br1 Rh1 Br2 179.387(18) . 7_565
Br2 Rh1 Br2 88.61(2) . 7_565
N1 C2 C3 110.0(3) . .
C2 N1 C2 112.4(4) . 7_565
C3 N4 C3 112.4(4) 7_565 .
N4 C3 C2 109.7(3) . .
N5 C6 C7 109.9(3) . .
C6 N5 C6 111.7(4) 7_565 .
C7 N8 C7 112.8(4) . 7_565
N8 C7 C6 111.4(3) . .
C2 N1 H11 109.1 . .
C2 N1 H11 109.1 7_565 .
C2 N1 H12 109.1 . .
C2 N1 H12 109.1 7_565 .
H11 N1 H12 107.8 . .
N1 C2 H21 109.7 . .
C3 C2 H21 109.7 . .
N1 C2 H22 109.7 . .
C3 C2 H22 109.7 . .
H21 C2 H22 108.2 . .
N4 C3 H31 109.7 . .
C2 C3 H31 109.7 . .
N4 C3 H32 109.7 . .
C2 C3 H32 109.7 . .
H31 C3 H32 108.2 . .
C3 N4 H41 109.1 7_565 .
C3 N4 H41 109.1 . .
C3 N4 H42 109.1 7_565 .
C3 N4 H42 109.1 . .
H41 N4 H42 107.9 . .
C6 N5 H51 109.3 7_565 .
C6 N5 H51 109.3 . .
C6 N5 H52 109.3 7_565 .
C6 N5 H52 109.3 . .
H51 N5 H52 107.9 . .
N5 C6 H61 109.7 . .
C7 C6 H61 109.7 . .
N5 C6 H62 109.7 . .
C7 C6 H62 109.7 . .
H61 C6 H62 108.2 . .
N8 C7 H71 109.4 . .
C6 C7 H71 109.4 . .
N8 C7 H72 109.4 . .
C6 C7 H72 109.4 . .
H71 C7 H72 108.0 . .
C7 N8 H81 109.0 . .
C7 N8 H81 109.0 7_565 .
C7 N8 H82 109.0 . .
C7 N8 H82 109.0 7_565 .
H81 N8 H82 107.8 . .

loop_
_geom_bond_atom_site_label_1
_geom_bond_atom_site_label_2
_geom_bond_distance
Rh1 Br1 2.4787(4)
Rh1 Br3 2.4883(5)
Rh1 Br4 2.5062(5)
Rh1 Br2 2.5095(4)
N1 C2 1.492(4)
N1 H11 0.9000
N1 H12 0.9000
C2 C3 1.498(4)
C2 H21 0.9700
C2 H22 0.9700
C3 N4 1.490(4)
C3 H31 0.9700
C3 H32 0.9700
N4 H41 0.9000
N4 H42 0.9000
N5 C6 1.490(4)
N5 H51 0.9000
N5 H52 0.9000
C6 C7 1.497(4)
C6 H61 0.9700
C6 H62 0.9700
C7 N8 1.484(4)
C7 H71 0.9700
C7 H72 0.9700
N8 H81 0.9000
N8 H82 0.9000
O1 H1 0.841(7)

loop_
_geom_hbond_atom_site_label_D
_geom_hbond_atom_site_label_H
_geom_hbond_atom_site_label_A
_geom_hbond_distance_DH
_geom_hbond_distance_HA
_geom_hbond_distance_DA
_geom_hbond_angle_DHA
_geom_hbond_site_symmetry_A
O1 H1 Br2 0.84(1) 2.66(1) 3.370(1) 142(1) 2
O1 H1 Br5 0.84(1) 2.86(1) 3.293(3) 114(1) .
N1 H11 Br1 0.90 2.76 3.474(3) 137 .
N1 H12 Br2 0.90 2.78 3.519(3) 141 1_556
N1 H11 Br4 0.90 2.80 3.411(4) 127 .
N4 H42 Br5 0.90 2.40 3.287(4) 171 1_556
N5 H51 Br1 0.90 2.83 3.581(3) 142 .
N5 H52 Br2 0.90 2.84 3.518(3) 134 1_556
N5 H52 Br3 0.90 2.67 3.345(4) 133 1_556
N8 H81 Br5 0.90 2.43 3.331(4) 175 4
C3 H31 Br1 0.97 2.78 3.657(4) 151 2
C3 H32 Br4 0.97 2.90 3.756(3) 148 1_556
C7 H72 Br3 0.97 2.90 3.714(3) 143 .
C7 H71 Br1 0.97 2.82 3.668(3) 146 5_656
N4 H41 O1 0.90 1.92 2.818(5) 178 .
N8 H82 O1 0.90 1.91 2.809(5) 172 4_556

loop_
_geom_torsion_atom_site_label_1
_geom_torsion_atom_site_label_2
_geom_torsion_atom_site_label_3
_geom_torsion_atom_site_label_4
_geom_torsion
_geom_torsion_site_symmetry_1
_geom_torsion_site_symmetry_4
C2 N1 C2 C3 -56.8(4) 7_565 .
N1 C2 C3 N4 55.8(4) . .
C2 C3 N4 C3 -57.8(5) . 7_565
C6 N5 C6 C7 -58.0(4) 7_565 .
N5 C6 C7 N8 54.8(4) . .
C6 C7 N8 C7 -53.6(5) . 7_565
